data_4334291
loop_
_publ_author_name
'Parisa Ebrahimpour'
'Mairi F. Haddow'
'Duncan F. Wass'

_publ_section_title
;
 New Cu(I)-Ethylene Complexes Based on Tridentate Imine Ligands: Synthesis
 and Structure
;
_journal_name_full 'Inorganic Chemistry'
_journal_page_first 3765
_journal_page_last 3771
_journal_paper_doi 10.1021/ic302325u
_journal_volume 52
_journal_year 2013
_chemical_absolute_configuration ad
_chemical_formula_moiety 'C32 H24 F12 Cu N4, F6 P'
_chemical_formula_sum 'C32 H24 Cu F18 N4 P'
_chemical_formula_weight 901.06
_chemical_name_common '[Cu(1)(NCMe)]PF6'
_chemical_name_systematic
; 
 ? 
;
_space_group_IT_number 198
_space_group_name_H-M_alt 'P 21 3'
_symmetry_cell_setting cubic
_symmetry_space_group_name_Hall 'P 2ac 2ab 3'
_symmetry_space_group_name_H-M 'P 21 3'
_atom_sites_solution_hydrogens geom
_atom_sites_solution_primary direct
_atom_sites_solution_secondary difmap
_audit_creation_method SHELXL-97
_cell_angle_alpha 90.00
_cell_angle_beta 90.00
_cell_angle_gamma 90.00
_cell_formula_units_Z 4
_cell_length_a 15.312(2)
_cell_length_b 15.312(2)
_cell_length_c 15.312(2)
_cell_measurement_reflns_used 208
_cell_measurement_temperature 100(2)
_cell_measurement_theta_max 13.82
_cell_measurement_theta_min 3.76
_cell_volume 3590.0(8)
_computing_cell_refinement 'Bruker Apex II'
_computing_data_collection 'Bruker Apex II'
_computing_data_reduction 'Bruker SAINT'
_computing_molecular_graphics 'Bruker ShelXTL'
_computing_publication_material 'Bruker ShelXTL'
_computing_structure_refinement 'SHELXL-97 (Sheldrick, 1997)'
_computing_structure_solution 'SHELXS-97 (Sheldrick, 1990)'
_diffrn_ambient_temperature 100(2)
_diffrn_measured_fraction_theta_full 0.994
_diffrn_measured_fraction_theta_max 0.994
_diffrn_measurement_device_type 'CCD area detector'
_diffrn_measurement_method 'phi and omega scans'
_diffrn_radiation_monochromator graphite
_diffrn_radiation_source 'fine-focus sealed tube'
_diffrn_radiation_type MoK\a
_diffrn_radiation_wavelength 0.71073
_diffrn_reflns_av_R_equivalents 0.0000
_diffrn_reflns_av_sigmaI/netI 0.0809
_diffrn_reflns_limit_h_max 13
_diffrn_reflns_limit_h_min -13
_diffrn_reflns_limit_k_max 14
_diffrn_reflns_limit_k_min -14
_diffrn_reflns_limit_l_max 20
_diffrn_reflns_limit_l_min -20
_diffrn_reflns_number 3861
_diffrn_reflns_theta_full 28.33
_diffrn_reflns_theta_max 28.33
_diffrn_reflns_theta_min 2.30
_exptl_absorpt_coefficient_mu 0.778
_exptl_absorpt_correction_T_max 0.746
_exptl_absorpt_correction_T_min 0.516
_exptl_absorpt_correction_type multi-scan
_exptl_absorpt_process_details TWINABS-2008/1
_exptl_crystal_colour yellow
_exptl_crystal_density_diffrn 1.667
_exptl_crystal_description block
_exptl_crystal_F_000 1800
_exptl_crystal_size_max 0.40
_exptl_crystal_size_mid 0.22
_exptl_crystal_size_min 0.22
_refine_diff_density_max 0.411
_refine_diff_density_min -0.518
_refine_diff_density_rms 0.083
_refine_ls_abs_structure_details 'Flack H D (1983), Acta Cryst. A39, 876-881'
_refine_ls_abs_structure_Flack -0.02(2)
_refine_ls_extinction_method none
_refine_ls_goodness_of_fit_ref 1.040
_refine_ls_hydrogen_treatment constr
_refine_ls_matrix_type full
_refine_ls_number_parameters 225
_refine_ls_number_reflns 3886
_refine_ls_number_restraints 33
_refine_ls_restrained_S_all 1.041
_refine_ls_R_factor_all 0.0900
_refine_ls_R_factor_gt 0.0569
_refine_ls_shift/su_max 0.000
_refine_ls_shift/su_mean 0.000
_refine_ls_structure_factor_coef Fsqd
_refine_ls_weighting_details 'calc w=1/[\s^2^(Fo^2^)+(0.0636P)^2^+3.1345P] where P=(Fo^2^+2Fc^2^)/3'
_refine_ls_weighting_scheme calc
_refine_ls_wR_factor_gt 0.1302
_refine_ls_wR_factor_ref 0.1482
_reflns_number_gt 2895
_reflns_number_total 3861
_reflns_threshold_expression >2sigma(I)
_cod_data_source_file ic302325u_si_002_4.cif
_cod_data_source_block '[Cu(1)(NCMe)]PF6'
_cod_depositor_comments
;
The following automatic conversions were performed:

'_symmetry_cell_setting' value 'cubic ' changed to 'cubic' according
to the built-in table from CIF Core dictionary named 'cif_core.dic'
version 2.4.1 from 2010-06-29.

Automatic conversion script
Id: cif_fix_values 2281 2013-09-26 08:29:07Z andrius 
;
_cod_original_cell_volume 3589.8(8)
_cod_database_code 4334291

loop_
_symmetry_equiv_pos_as_xyz
'x, y, z'
'-x+1/2, -y, z+1/2'
'-x, y+1/2, -z+1/2'
'x+1/2, -y+1/2, -z'
'z, x, y'
'z+1/2, -x+1/2, -y'
'-z+1/2, -x, y+1/2'
'-z, x+1/2, -y+1/2'
'y, z, x'
'-y, z+1/2, -x+1/2'
'y+1/2, -z+1/2, -x'
'-y+1/2, -z, x+1/2'

loop_
_atom_site_label
_atom_site_type_symbol
_atom_site_fract_x
_atom_site_fract_y
_atom_site_fract_z
_atom_site_U_iso_or_equiv
_atom_site_adp_type
_atom_site_occupancy
_atom_site_symmetry_multiplicity
_atom_site_calc_flag
_atom_site_refinement_flags
_atom_site_disorder_assembly
_atom_site_disorder_group
Cu1 Cu -0.01571(3) -0.01571(3) 0.98429(3) 0.0257(2) Uani 1 3 d S . .
N1 N -0.0628(2) 0.0261(2) 0.8661(2) 0.0281(7) Uani 1 1 d . . .
N2 N 0.0558(2) 0.0558(2) 1.0558(2) 0.0294(13) Uani 1 3 d S . .
F1 F -0.16873(18) 0.2117(2) 0.9077(2) 0.0531(9) Uani 1 1 d . A .
F2A F -0.1322(9) 0.3171(17) 0.9748(19) 0.080(6) Uani 0.43(4) 1 d PU A 1
F3A F -0.1261(9) 0.329(2) 0.837(2) 0.090(11) Uani 0.43(4) 1 d PU A 1
F2B F -0.1316(7) 0.3468(8) 0.9259(18) 0.080(6) Uani 0.57(4) 1 d PU A 2
F3B F -0.1337(6) 0.2831(14) 0.8005(8) 0.067(4) Uani 0.57(4) 1 d PU A 2
F4 F 0.12618(19) 0.0706(2) 0.8363(2) 0.0555(8) Uani 1 1 d . . .
C1 C -0.1191(3) -0.0398(3) 0.8226(3) 0.0365(11) Uani 1 1 d . . .
H1 H -0.1407 -0.0148 0.7663 0.057(16) Uiso 1 1 calc R . .
C2 C -0.0631(3) -0.1208(3) 0.8022(3) 0.0388(11) Uani 1 1 d . . .
H2A H -0.0949 -0.1574 0.7594 0.057(17) Uiso 1 1 calc R . .
H2B H -0.0083 -0.1012 0.7741 0.038(13) Uiso 1 1 calc R . .
C3 C -0.0534(3) 0.0983(3) 0.8282(3) 0.0341(10) Uani 1 1 d . . .
H3 H -0.0850 0.1107 0.7763 0.051(16) Uiso 1 1 calc R . .
C4 C 0.0080(3) 0.1647(3) 0.8655(3) 0.0311(9) Uani 1 1 d . . .
C5 C -0.0180(3) 0.2455(3) 0.8989(3) 0.0353(9) Uani 1 1 d . A .
C6 C 0.0419(4) 0.3030(3) 0.9358(4) 0.0497(13) Uani 1 1 d . . .
H6 H 0.0223 0.3568 0.9598 0.066(18) Uiso 1 1 calc R . .
C7 C 0.1288(3) 0.2824(4) 0.9377(4) 0.0486(13) Uani 1 1 d . . .
H7 H 0.1694 0.3222 0.9626 0.064(18) Uiso 1 1 calc R . .
C8 C 0.1572(3) 0.2057(4) 0.9045(4) 0.0474(13) Uani 1 1 d . . .
H8 H 0.2176 0.1915 0.9048 0.067(18) Uiso 1 1 calc R . .
C9 C 0.0966(3) 0.1481(3) 0.8699(3) 0.0395(11) Uani 1 1 d . . .
C10 C -0.1128(4) 0.2734(3) 0.8929(4) 0.0498(14) Uani 1 1 d . . .
C11 C 0.0987(3) 0.0987(3) 1.0987(3) 0.0321(16) Uani 1 3 d S . .
C12 C 0.1537(3) 0.1537(3) 1.1537(3) 0.0412(19) Uani 1 3 d S . .
H12A H 0.1700 0.2065 1.1215 0.062 Uiso 0.33 1 calc PR . .
H12B H 0.2065 0.1215 1.1700 0.062 Uiso 0.33 1 calc PR . .
H12C H 0.1215 0.1700 1.2065 0.062 Uiso 0.33 1 calc PR . .
P1 P 0.06365(7) 0.56365(7) 0.93635(7) 0.0312(4) Uani 1 3 d SD . .
F5 F 0.00315(16) 0.50315(16) 0.99685(16) 0.0628(15) Uani 1 3 d SD . .
F6 F 0.12424(15) 0.62424(15) 0.87576(15) 0.0320(9) Uani 1 3 d SD . .
F7 F 0.041(2) 0.4963(13) 0.8640(9) 0.057(6) Uani 0.33 1 d PD . .
F8 F 0.079(2) 0.6348(10) 1.0099(12) 0.073(8) Uani 0.33 1 d PD . .
F9 F -0.0141(11) 0.6251(19) 0.906(3) 0.083(9) Uani 0.33 1 d PD . .
F10 F 0.1394(10) 0.5044(12) 0.9703(13) 0.049(5) Uani 0.33 1 d PD . .

loop_
_atom_site_aniso_label
_atom_site_aniso_U_11
_atom_site_aniso_U_22
_atom_site_aniso_U_33
_atom_site_aniso_U_23
_atom_site_aniso_U_13
_atom_site_aniso_U_12
Cu1 0.0257(2) 0.0257(2) 0.0257(2) -0.00061(19) -0.00061(19) -0.00061(19)
N1 0.0333(17) 0.0260(17) 0.0248(16) -0.0076(15) -0.0027(14) 0.0029(15)
N2 0.0294(13) 0.0294(13) 0.0294(13) -0.0029(15) -0.0029(15) -0.0029(15)
F1 0.0321(15) 0.0447(16) 0.082(2) 0.0155(15) 0.0035(15) 0.0021(13)
F2A 0.049(5) 0.072(10) 0.118(14) -0.030(10) 0.025(7) 0.013(6)
F3A 0.045(6) 0.097(16) 0.13(2) 0.083(16) 0.022(9) 0.031(8)
F2B 0.059(5) 0.037(5) 0.142(15) -0.021(7) -0.016(7) 0.010(4)
F3B 0.051(4) 0.090(9) 0.059(5) 0.031(5) -0.005(3) 0.019(5)
F4 0.0445(17) 0.059(2) 0.063(2) -0.0014(16) 0.0126(15) 0.0147(15)
C1 0.037(2) 0.039(3) 0.033(2) -0.0023(18) -0.0060(19) -0.002(2)
C2 0.041(3) 0.048(3) 0.027(2) -0.006(2) -0.003(2) 0.000(2)
C3 0.034(2) 0.044(3) 0.024(2) 0.0067(19) 0.0006(18) 0.0050(19)
C4 0.031(2) 0.037(2) 0.0254(19) 0.0125(16) 0.0013(17) 0.0004(18)
C5 0.035(2) 0.026(2) 0.045(2) 0.0125(17) 0.003(2) 0.003(2)
C6 0.056(3) 0.034(3) 0.059(3) 0.010(2) 0.001(3) -0.005(2)
C7 0.042(3) 0.050(3) 0.054(3) 0.016(3) -0.003(3) -0.013(2)
C8 0.026(2) 0.068(4) 0.049(3) 0.020(3) 0.002(2) -0.014(2)
C9 0.036(2) 0.047(3) 0.035(2) 0.011(2) 0.008(2) 0.007(2)
C10 0.045(3) 0.030(3) 0.074(4) 0.009(3) 0.003(3) 0.006(2)
C11 0.0321(16) 0.0321(16) 0.0321(16) -0.0027(18) -0.0027(18) -0.0027(18)
C12 0.0412(19) 0.0412(19) 0.0412(19) -0.008(2) -0.008(2) -0.008(2)
P1 0.0312(4) 0.0312(4) 0.0312(4) 0.0006(5) 0.0006(5) -0.0006(5)
F5 0.0628(15) 0.0628(15) 0.0628(15) 0.0180(14) 0.0180(14) -0.0180(14)
F6 0.0320(9) 0.0320(9) 0.0320(9) 0.0038(10) 0.0038(10) -0.0038(10)
F7 0.080(15) 0.060(11) 0.030(5) -0.013(7) 0.022(9) -0.024(11)
F8 0.15(3) 0.028(7) 0.040(11) -0.003(6) 0.048(14) 0.000(10)
F9 0.026(7) 0.084(16) 0.14(2) 0.082(15) 0.045(13) 0.028(9)
F10 0.059(7) 0.036(8) 0.051(10) 0.022(7) -0.035(8) -0.011(6)

loop_
_atom_type_symbol
_atom_type_description
_atom_type_scat_dispersion_real
_atom_type_scat_dispersion_imag
_atom_type_scat_source
C C 0.0033 0.0016 'International Tables Vol C Tables 4.2.6.8 and 6.1.1.4'
H H 0.0000 0.0000 'International Tables Vol C Tables 4.2.6.8 and 6.1.1.4'
N N 0.0061 0.0033 'International Tables Vol C Tables 4.2.6.8 and 6.1.1.4'
F F 0.0171 0.0103 'International Tables Vol C Tables 4.2.6.8 and 6.1.1.4'
P P 0.1023 0.0942 'International Tables Vol C Tables 4.2.6.8 and 6.1.1.4'
Cu Cu 0.3201 1.2651 'International Tables Vol C Tables 4.2.6.8 and 6.1.1.4'

loop_
_geom_angle_atom_site_label_1
_geom_angle_atom_site_label_2
_geom_angle_atom_site_label_3
_geom_angle
_geom_angle_site_symmetry_1
_geom_angle_site_symmetry_3
N2 Cu1 N1 122.15(10) . 9_546
N2 Cu1 N1 122.15(10) . 5_456
N1 Cu1 N1 94.32(13) 9_546 5_456
N2 Cu1 N1 122.15(10) . .
N1 Cu1 N1 94.32(13) 9_546 .
N1 Cu1 N1 94.32(13) 5_456 .
C3 N1 C1 117.2(4) . .
C3 N1 Cu1 130.0(3) . .
C1 N1 Cu1 112.8(3) . .
C11 N2 Cu1 180.0(7) . .
N1 C1 C2 111.2(4) . 5_456
N1 C1 C2 108.4(4) . .
C2 C1 C2 111.5(5) 5_456 .
N1 C1 H1 108.5 . .
C2 C1 H1 108.5 5_456 .
C2 C1 H1 108.5 . .
C1 C2 C1 115.2(4) 9_546 .
C1 C2 H2A 108.5 9_546 .
C1 C2 H2A 108.5 . .
C1 C2 H2B 108.5 9_546 .
C1 C2 H2B 108.5 . .
H2A C2 H2B 107.5 . .
N1 C3 C4 119.5(4) . .
N1 C3 H3 120.3 . .
C4 C3 H3 120.3 . .
C9 C4 C5 115.1(4) . .
C9 C4 C3 120.7(4) . .
C5 C4 C3 124.2(4) . .
C6 C5 C4 121.5(5) . .
C6 C5 C10 118.5(4) . .
C4 C5 C10 120.0(4) . .
C7 C6 C5 120.3(5) . .
C7 C6 H6 119.9 . .
C5 C6 H6 119.9 . .
C8 C7 C6 120.3(5) . .
C8 C7 H7 119.8 . .
C6 C7 H7 119.8 . .
C7 C8 C9 118.8(5) . .
C7 C8 H8 120.6 . .
C9 C8 H8 120.6 . .
F4 C9 C4 117.7(4) . .
F4 C9 C8 118.3(4) . .
C4 C9 C8 124.0(5) . .
F3A C10 F2B 67.8(12) . .
F3A C10 F1 121.4(15) . .
F2B C10 F1 115.3(10) . .
F3A C10 F2A 104.3(11) . .
F2B C10 F2A 36.8(6) . .
F1 C10 F2A 92.8(9) . .
F3A C10 F3B 38.3(15) . .
F2B C10 F3B 104.3(8) . .
F1 C10 F3B 95.7(8) . .
F2A C10 F3B 138.2(9) . .
F3A C10 C5 113.5(7) . .
F2B C10 C5 116.3(6) . .
F1 C10 C5 114.7(4) . .
F2A C10 C5 105.9(10) . .
F3B C10 C5 107.4(6) . .
N2 C11 C12 180.0(10) . .
C11 C12 H12A 109.5 . .
C11 C12 H12B 109.5 . .
H12A C12 H12B 109.5 . .
C11 C12 H12C 109.5 . .
H12A C12 H12C 109.5 . .
H12B C12 H12C 109.5 . .
F7 P1 F7 119.0(2) . 8_656
F7 P1 F7 119.0(2) . 11_466
F7 P1 F7 119.0(2) 8_656 11_466
F7 P1 F10 28.5(8) . 11_466
F7 P1 F10 146.7(8) 8_656 11_466
F7 P1 F10 90.8(8) 11_466 11_466
F7 P1 F10 146.7(8) . 8_656
F7 P1 F10 90.8(8) 8_656 8_656
F7 P1 F10 28.5(8) 11_466 8_656
F10 P1 F10 119.0(2) 11_466 8_656
F7 P1 F10 90.8(8) . .
F7 P1 F10 28.4(8) 8_656 .
F7 P1 F10 146.7(8) 11_466 .
F10 P1 F10 119.0(2) 11_466 .
F10 P1 F10 119.0(2) 8_656 .
F7 P1 F8 175.6(8) . .
F7 P1 F8 64.8(8) 8_656 .
F7 P1 F8 56.6(9) 11_466 .
F10 P1 F8 147.3(9) 11_466 .
F10 P1 F8 28.9(9) 8_656 .
F10 P1 F8 93.1(9) . .
F7 P1 F8 56.6(9) . 8_656
F7 P1 F8 175.6(8) 8_656 8_656
F7 P1 F8 64.8(8) 11_466 8_656
F10 P1 F8 28.9(9) 11_466 8_656
F10 P1 F8 93.1(9) 8_656 8_656
F10 P1 F8 147.3(9) . 8_656
F8 P1 F8 119.50(14) . 8_656
F7 P1 F8 64.8(8) . 11_466
F7 P1 F8 56.6(9) 8_656 11_466
F7 P1 F8 175.6(8) 11_466 11_466
F10 P1 F8 93.1(9) 11_466 11_466
F10 P1 F8 147.3(9) 8_656 11_466
F10 P1 F8 28.9(9) . 11_466
F8 P1 F8 119.50(14) . 11_466
F8 P1 F8 119.50(14) 8_656 11_466
F7 P1 F9 149.2(12) . 11_466
F7 P1 F9 30.7(10) 8_656 11_466
F7 P1 F9 91.4(12) 11_466 11_466
F10 P1 F9 177.3(12) 11_466 11_466
F10 P1 F9 63.1(13) 8_656 11_466
F10 P1 F9 58.4(14) . 11_466
F8 P1 F9 35.0(9) . 11_466
F8 P1 F9 153.7(9) 8_656 11_466
F8 P1 F9 84.6(10) 11_466 11_466
F7 P1 F9 30.7(10) . 8_656
F7 P1 F9 91.4(12) 8_656 8_656
F7 P1 F9 149.2(12) 11_466 8_656
F10 P1 F9 58.4(14) 11_466 8_656
F10 P1 F9 177.3(12) 8_656 8_656
F10 P1 F9 63.1(13) . 8_656
F8 P1 F9 153.7(9) . 8_656
F8 P1 F9 84.6(10) 8_656 8_656
F8 P1 F9 35.0(9) 11_466 8_656
F9 P1 F9 119.43(13) 11_466 8_656
F7 P1 F9 91.4(12) . .
F7 P1 F9 149.2(12) 8_656 .
F7 P1 F9 30.7(10) 11_466 .
F10 P1 F9 63.1(13) 11_466 .
F10 P1 F9 58.4(14) 8_656 .
F10 P1 F9 177.3(12) . .
F8 P1 F9 84.6(10) . .
F8 P1 F9 35.0(9) 8_656 .
F8 P1 F9 153.7(9) 11_466 .
F9 P1 F9 119.43(13) 11_466 .
F9 P1 F9 119.43(13) 8_656 .
F10 F7 F9 148(3) 11_466 8_656
F10 F7 F8 16.6(13) 11_466 8_656
F9 F7 F8 132(2) 8_656 8_656
F10 F7 P1 76.5(13) 11_466 .
F9 F7 P1 76.9(12) 8_656 .
F8 F7 P1 62.8(7) 8_656 .
F10 F7 F8 134.6(17) 11_466 11_466
F9 F7 F8 21.1(12) 8_656 11_466
F8 F7 F8 119.3(11) 8_656 11_466
P1 F7 F8 58.5(7) . 11_466
F10 F8 F9 142(3) 8_656 11_466
F10 F8 F7 16.2(15) 8_656 11_466
F9 F8 F7 133(2) 11_466 11_466
F10 F8 P1 74.0(15) 8_656 .
F9 F8 P1 72.6(13) 11_466 .
F7 F8 P1 60.6(8) 11_466 .
F10 F8 F7 124.0(18) 8_656 8_656
F9 F8 F7 18.3(11) 11_466 8_656
F7 F8 F7 115.1(13) 11_466 8_656
P1 F8 F7 56.7(6) . 8_656
F7 F9 F8 141(2) 11_466 8_656
F7 F9 F10 15.1(14) 11_466 8_656
F8 F9 F10 131.7(18) 8_656 8_656
F7 F9 P1 72.4(12) 11_466 .
F8 F9 P1 72.4(11) 8_656 .
F10 F9 P1 60.0(9) 8_656 .
F7 F9 F10 123.7(15) 11_466 11_466
F8 F9 F10 17.0(13) 8_656 11_466
F10 F9 F10 115.5(12) 8_656 11_466
P1 F9 F10 57.8(8) . 11_466
F7 F10 F8 147(3) 8_656 11_466
F7 F10 F9 16.4(14) 8_656 11_466
F8 F10 F9 130.7(18) 11_466 11_466
F7 F10 P1 75.1(13) 8_656 .
F8 F10 P1 77.1(11) 11_466 .
F9 F10 P1 61.6(8) 11_466 .
F7 F10 F9 133.9(16) 8_656 8_656
F8 F10 F9 20.7(13) 11_466 8_656
F9 F10 F9 118.7(10) 11_466 8_656
P1 F10 F9 59.2(9) . 8_656

loop_
_geom_bond_atom_site_label_1
_geom_bond_atom_site_label_2
_geom_bond_distance
_geom_bond_site_symmetry_2
Cu1 N2 1.897(6) .
Cu1 N1 2.050(3) 9_546
Cu1 N1 2.050(3) 5_456
Cu1 N1 2.050(3) .
N1 C3 1.257(5) .
N1 C1 1.486(5) .
N2 C11 1.137(9) .
F1 C10 1.294(6) .
F2A C10 1.453(18) .
F3A C10 1.219(13) .
F2B C10 1.267(10) .
F3B C10 1.458(12) .
F4 C9 1.369(6) .
C1 C2 1.527(6) 5_456
C1 C2 1.539(7) .
C1 H1 1.0000 .
C2 C1 1.527(6) 9_546
C2 H2A 0.9900 .
C2 H2B 0.9900 .
C3 C4 1.497(6) .
C3 H3 0.9500 .
C4 C9 1.382(6) .
C4 C5 1.397(6) .
C5 C6 1.391(7) .
C5 C10 1.516(7) .
C6 C7 1.368(8) .
C6 H6 0.9500 .
C7 C8 1.352(8) .
C7 H7 0.9500 .
C8 C9 1.385(7) .
C8 H8 0.9500 .
C11 C12 1.457(11) .
C12 H12A 0.9800 .
C12 H12B 0.9800 .
C12 H12C 0.9800 .
P1 F7 1.552(11) .
P1 F7 1.552(11) 8_656
P1 F7 1.552(11) 11_466
P1 F10 1.561(11) 11_466
P1 F10 1.561(11) 8_656
P1 F10 1.561(11) .
P1 F8 1.583(13) .
P1 F8 1.583(13) 8_656
P1 F8 1.583(13) 11_466
P1 F9 1.585(11) 11_466
P1 F9 1.585(11) 8_656
P1 F9 1.585(11) .
F7 F10 0.76(2) 11_466
F7 F9 0.83(3) 8_656
F7 F8 1.49(3) 8_656
F7 F8 1.680(19) 11_466
F8 F10 0.78(3) 8_656
F8 F9 0.95(2) 11_466
F8 F7 1.49(3) 11_466
F8 F7 1.680(19) 8_656
F9 F7 0.83(3) 11_466
F9 F8 0.95(2) 8_656
F9 F10 1.54(4) 8_656
F9 F10 1.65(3) 11_466
F10 F7 0.76(2) 8_656
F10 F8 0.78(3) 11_466
F10 F9 1.54(4) 11_466
F10 F9 1.65(3) 8_656

loop_
_geom_torsion_atom_site_label_1
_geom_torsion_atom_site_label_2
_geom_torsion_atom_site_label_3
_geom_torsion_atom_site_label_4
_geom_torsion
_geom_torsion_site_symmetry_1
_geom_torsion_site_symmetry_4
N2 Cu1 N1 C3 -1.2(4) . .
N1 Cu1 N1 C3 -133.9(4) 9_546 .
N1 Cu1 N1 C3 131.5(4) 5_456 .
N2 Cu1 N1 C1 -178.5(2) . .
N1 Cu1 N1 C1 48.8(2) 9_546 .
N1 Cu1 N1 C1 -45.9(2) 5_456 .
N1 Cu1 N2 C11 102(100) 9_546 .
N1 Cu1 N2 C11 -138(100) 5_456 .
N1 Cu1 N2 C11 -18(100) . .
C3 N1 C1 C2 -118.2(4) . 5_456
Cu1 N1 C1 C2 59.5(4) . 5_456
C3 N1 C1 C2 118.8(4) . .
Cu1 N1 C1 C2 -63.5(4) . .
N1 C1 C2 C1 73.9(5) . 9_546
C2 C1 C2 C1 -48.9(7) 5_456 9_546
C1 N1 C3 C4 -175.3(4) . .
Cu1 N1 C3 C4 7.5(6) . .
N1 C3 C4 C9 64.4(6) . .
N1 C3 C4 C5 -114.7(5) . .
C9 C4 C5 C6 -1.7(6) . .
C3 C4 C5 C6 177.4(4) . .
C9 C4 C5 C10 176.4(4) . .
C3 C4 C5 C10 -4.4(6) . .
C4 C5 C6 C7 2.0(8) . .
C10 C5 C6 C7 -176.1(5) . .
C5 C6 C7 C8 -0.6(8) . .
C6 C7 C8 C9 -1.0(8) . .
C5 C4 C9 F4 -178.6(4) . .
C3 C4 C9 F4 2.2(6) . .
C5 C4 C9 C8 0.1(7) . .
C3 C4 C9 C8 -179.1(4) . .
C7 C8 C9 F4 180.0(4) . .
C7 C8 C9 C4 1.3(8) . .
C6 C5 C10 F3A 73(3) . .
C4 C5 C10 F3A -105(2) . .
C6 C5 C10 F2B -3.0(16) . .
C4 C5 C10 F2B 178.8(15) . .
C6 C5 C10 F1 -141.7(5) . .
C4 C5 C10 F1 40.1(7) . .
C6 C5 C10 F2A -41.0(14) . .
C4 C5 C10 F2A 140.8(13) . .
C6 C5 C10 F3B 113.3(10) . .
C4 C5 C10 F3B -64.9(10) . .
Cu1 N2 C11 C12 0(100) . .
F7 P1 F7 F10 168.8(14) 8_656 11_466
F7 P1 F7 F10 8(3) 11_466 11_466
F10 P1 F7 F10 18(2) 8_656 11_466
F10 P1 F7 F10 173(3) . 11_466
F8 P1 F7 F10 19(12) . 11_466
F8 P1 F7 F10 -10.1(19) 8_656 11_466
F8 P1 F7 F10 -174(3) 11_466 11_466
F9 P1 F7 F10 177.5(16) 11_466 11_466
F9 P1 F7 F10 -163(4) 8_656 11_466
F9 P1 F7 F10 -6(2) . 11_466
F7 P1 F7 F9 -28(3) 8_656 8_656
F7 P1 F7 F9 171.3(13) 11_466 8_656
F10 P1 F7 F9 163(4) 11_466 8_656
F10 P1 F7 F9 -179.1(16) 8_656 8_656
F10 P1 F7 F9 -24(2) . 8_656
F8 P1 F7 F9 -178(100) . 8_656
F8 P1 F7 F9 153(3) 8_656 8_656
F8 P1 F7 F9 -11.2(17) 11_466 8_656
F9 P1 F7 F9 -19(3) 11_466 8_656
F9 P1 F7 F9 157(2) . 8_656
F7 P1 F7 F8 179.0(8) 8_656 8_656
F7 P1 F7 F8 18.4(19) 11_466 8_656
F10 P1 F7 F8 10.1(19) 11_466 8_656
F10 P1 F7 F8 28.0(19) 8_656 8_656
F10 P1 F7 F8 -177.1(11) . 8_656
F8 P1 F7 F8 30(10) . 8_656
F8 P1 F7 F8 -164.1(17) 11_466 8_656
F9 P1 F7 F8 -172.3(11) 11_466 8_656
F9 P1 F7 F8 -153(3) 8_656 8_656
F9 P1 F7 F8 4.4(11) . 8_656
F7 P1 F7 F8 -16.9(19) 8_656 11_466
F7 P1 F7 F8 -177.5(9) 11_466 11_466
F10 P1 F7 F8 174(3) 11_466 11_466
F10 P1 F7 F8 -167.9(12) 8_656 11_466
F10 P1 F7 F8 -13.0(10) . 11_466
F8 P1 F7 F8 -166(10) . 11_466
F8 P1 F7 F8 164.1(17) 8_656 11_466
F9 P1 F7 F8 -8(2) 11_466 11_466
F9 P1 F7 F8 11.2(17) 8_656 11_466
F9 P1 F7 F8 168.6(9) . 11_466
F7 P1 F8 F10 -2(11) . 8_656
F7 P1 F8 F10 -152(2) 8_656 8_656
F7 P1 F8 F10 10(2) 11_466 8_656
F10 P1 F8 F10 15.3(18) 11_466 8_656
F10 P1 F8 F10 -155(2) . 8_656
F8 P1 F8 F10 27(2) 8_656 8_656
F8 P1 F8 F10 -167.5(15) 11_466 8_656
F9 P1 F8 F10 -162(2) 11_466 8_656
F9 P1 F8 F10 -178.9(18) 8_656 8_656
F9 P1 F8 F10 23.5(19) . 8_656
F7 P1 F8 F9 161(10) . 11_466
F7 P1 F8 F9 10.0(13) 8_656 11_466
F7 P1 F8 F9 172.3(19) 11_466 11_466
F10 P1 F8 F9 177.6(13) 11_466 11_466
F10 P1 F8 F9 162(2) 8_656 11_466
F10 P1 F8 F9 7.2(15) . 11_466
F8 P1 F8 F9 -171.2(9) 8_656 11_466
F8 P1 F8 F9 -5(2) 11_466 11_466
F9 P1 F8 F9 -17(2) 8_656 11_466
F9 P1 F8 F9 -174.2(17) . 11_466
F7 P1 F8 F7 -12(10) . 11_466
F7 P1 F8 F7 -162.3(19) 8_656 11_466
F10 P1 F8 F7 5(2) 11_466 11_466
F10 P1 F8 F7 -10(2) 8_656 11_466
F10 P1 F8 F7 -165.0(10) . 11_466
F8 P1 F8 F7 16.5(18) 8_656 11_466
F8 P1 F8 F7 -177.5(8) 11_466 11_466
F9 P1 F8 F7 -172.3(19) 11_466 11_466
F9 P1 F8 F7 171.1(13) 8_656 11_466
F9 P1 F8 F7 13.5(11) . 11_466
F7 P1 F8 F7 151(11) . 8_656
F7 P1 F8 F7 162.3(19) 11_466 8_656
F10 P1 F8 F7 167.6(11) 11_466 8_656
F10 P1 F8 F7 152(2) 8_656 8_656
F10 P1 F8 F7 -2.7(13) . 8_656
F8 P1 F8 F7 178.8(9) 8_656 8_656
F8 P1 F8 F7 -15.2(17) 11_466 8_656
F9 P1 F8 F7 -10.0(13) 11_466 8_656
F9 P1 F8 F7 -27(2) 8_656 8_656
F9 P1 F8 F7 175.8(11) . 8_656
F7 P1 F9 F7 156(3) . 11_466
F7 P1 F9 F7 -15.0(19) 8_656 11_466
F10 P1 F9 F7 153(2) 11_466 11_466
F10 P1 F9 F7 -9(2) 8_656 11_466
F10 P1 F9 F7 11(22) . 11_466
F8 P1 F9 F7 -22(2) . 11_466
F8 P1 F9 F7 162(3) 8_656 11_466
F8 P1 F9 F7 179.6(15) 11_466 11_466
F9 P1 F9 F7 -26(3) 11_466 11_466
F9 P1 F9 F7 168.7(19) 8_656 11_466
F7 P1 F9 F8 -6.5(16) . 8_656
F7 P1 F9 F8 -177.1(13) 8_656 8_656
F7 P1 F9 F8 -162(3) 11_466 8_656
F10 P1 F9 F8 -9.5(13) 11_466 8_656
F10 P1 F9 F8 -171.5(18) 8_656 8_656
F10 P1 F9 F8 -151(20) . 8_656
F8 P1 F9 F8 175.4(19) . 8_656
F8 P1 F9 F8 17.5(18) 11_466 8_656
F9 P1 F9 F8 171.6(10) 11_466 8_656
F9 P1 F9 F8 7(2) 8_656 8_656
F7 P1 F9 F10 165.0(10) . 8_656
F7 P1 F9 F10 -6(2) 8_656 8_656
F7 P1 F9 F10 9(2) 11_466 8_656
F10 P1 F9 F10 162.0(17) 11_466 8_656
F10 P1 F9 F10 20(20) . 8_656
F8 P1 F9 F10 -13.1(10) . 8_656
F8 P1 F9 F10 171.5(18) 8_656 8_656
F8 P1 F9 F10 -171.0(14) 11_466 8_656
F9 P1 F9 F10 -16.9(15) 11_466 8_656
F9 P1 F9 F10 178.1(8) 8_656 8_656
F7 P1 F9 F10 3.0(13) . 11_466
F7 P1 F9 F10 -167.6(12) 8_656 11_466
F7 P1 F9 F10 -153(2) 11_466 11_466
F10 P1 F9 F10 -162.0(17) 8_656 11_466
F10 P1 F9 F10 -142(20) . 11_466
F8 P1 F9 F10 -175.1(11) . 11_466
F8 P1 F9 F10 9.5(13) 8_656 11_466
F8 P1 F9 F10 27(2) 11_466 11_466
F9 P1 F9 F10 -178.9(9) 11_466 11_466
F9 P1 F9 F10 16.1(15) 8_656 11_466
F7 P1 F10 F7 -173(3) . 8_656
F7 P1 F10 F7 -18(2) 11_466 8_656
F10 P1 F10 F7 -168.9(15) 11_466 8_656
F10 P1 F10 F7 -8(3) 8_656 8_656
F8 P1 F10 F7 5(2) . 8_656
F8 P1 F10 F7 -177.3(16) 8_656 8_656
F8 P1 F10 F7 162(3) 11_466 8_656
F9 P1 F10 F7 10(2) 11_466 8_656
F9 P1 F10 F7 174(3) 8_656 8_656
F9 P1 F10 F7 -28(22) . 8_656
F7 P1 F10 F8 24.9(18) . 11_466
F7 P1 F10 F8 -162(3) 8_656 11_466
F7 P1 F10 F8 179.8(16) 11_466 11_466
F10 P1 F10 F8 29(3) 11_466 11_466
F10 P1 F10 F8 -170.6(11) 8_656 11_466
F8 P1 F10 F8 -157(2) . 11_466
F8 P1 F10 F8 20(2) 8_656 11_466
F9 P1 F10 F8 -152(2) 11_466 11_466
F9 P1 F10 F8 11.3(16) 8_656 11_466
F9 P1 F10 F8 170(19) . 11_466
F7 P1 F10 F9 177.1(10) . 11_466
F7 P1 F10 F9 -10(2) 8_656 11_466
F7 P1 F10 F9 -28.0(19) 11_466 11_466
F10 P1 F10 F9 -178.9(8) 11_466 11_466
F10 P1 F10 F9 -18.4(17) 8_656 11_466
F8 P1 F10 F9 -4.9(10) . 11_466
F8 P1 F10 F9 172.7(12) 8_656 11_466
F8 P1 F10 F9 152(2) 11_466 11_466
F9 P1 F10 F9 163.5(15) 8_656 11_466
F9 P1 F10 F9 -38(20) . 11_466
F7 P1 F10 F9 13.6(9) . 8_656
F7 P1 F10 F9 -174(3) 8_656 8_656
F7 P1 F10 F9 168.5(13) 11_466 8_656
F10 P1 F10 F9 17.5(17) 11_466 8_656
F10 P1 F10 F9 178.1(9) 8_656 8_656
F8 P1 F10 F9 -168.4(8) . 8_656
F8 P1 F10 F9 9.1(19) 8_656 8_656
F8 P1 F10 F9 -11.3(16) 11_466 8_656
F9 P1 F10 F9 -163.5(15) 11_466 8_656
F9 P1 F10 F9 158(20) . 8_656
